data_7062125
loop_
_publ_author_name
'Mast, Nicolas'
'Erb, William'
'Nauton, Lionel'
'Moreau, Pascale'
'Mongin, Olivier'
'Roisnel, Thierry'
'Macaigne, Margaux'
'Robert, Thomas'
'Bach, St\'ephane'
'Picot, Laurent'
'Thi\'ery, Val\'erie'
'Hurvois, Jean-Pierre'
'Mongin, Florence'

_publ_section_title
;
 From benzofuro-, benzothieno- and 10-methylindolo-[2,3-b]-fused
 benzothiopyrano[4,3,2-de]quinolines to the corresponding
 benzothiopyrano[4,3,2-de]1,8-naphthyridines: synthesis and properties of
 these hexacyclic heteroaromatic compounds
;
_journal_issue 1
_journal_name_full 'New Journal of Chemistry'
_journal_page_first 258
_journal_page_last 283
_journal_paper_doi 10.1039/D2NJ04567B
_journal_volume 47
_journal_year 2023
_chemical_compound_source 'synthesis as described'
_chemical_formula_moiety 'C21 H13 N S'
_chemical_formula_sum 'C21 H13 N S'
_chemical_formula_weight 311.38
_space_group_crystal_system triclinic
_space_group_IT_number 2
_space_group_name_Hall '-P 1'
_space_group_name_H-M_alt 'P -1'
_atom_sites_solution_hydrogens geom
_atom_sites_solution_primary dual
_atom_sites_solution_secondary difmap
_audit_update_record
;
2022-09-01 deposited with the CCDC.	2022-11-28 downloaded from the CCDC.
;
_cell_angle_alpha 66.774(3)
_cell_angle_beta 69.333(4)
_cell_angle_gamma 77.281(3)
_cell_formula_units_Z 2
_cell_length_a 8.8473(9)
_cell_length_b 9.7021(9)
_cell_length_c 10.1837(10)
_cell_measurement_reflns_used 2342
_cell_measurement_temperature 150(2)
_cell_measurement_theta_max 27.3907
_cell_measurement_theta_min 2.2787
_cell_measurement_wavelength 0.710730
_cell_volume 748.26(13)
_computing_cell_refinement 'Bruker APEX2 (Bruker, 2014)'
_computing_data_collection 'Bruker APEX2 (Bruker, 2014)'
_computing_data_reduction 'Bruker APEX2 (Bruker, 2014)'
_computing_molecular_graphics
;
   'SXGRAPH (L. Farrugia, 1999), Mercury (CSD, 2020)'
;
_computing_publication_material 'CRYSCALC (T. Roisnel, local program, 2020)'
_computing_structure_refinement 'SHELXL-2018_3 (Sheldrick, 2018)'
_computing_structure_solution 'SHELXT (G. Sheldrick, 2015)'
_diffrn_ambient_temperature 150(2)
_diffrn_detector 'CCD plate'
_diffrn_detector_area_resol_mean 8.33
_diffrn_measured_fraction_theta_full 0.998
_diffrn_measured_fraction_theta_max 0.974
_diffrn_measurement_device_type 'APEXII Bruker-AXS'
_diffrn_measurement_method 'CCD rotation images, thin slices'
_diffrn_orient_matrix_UB_11 -0.0049908
_diffrn_orient_matrix_UB_12 0.1122662
_diffrn_orient_matrix_UB_13 -0.0467800
_diffrn_orient_matrix_UB_21 0.0543937
_diffrn_orient_matrix_UB_22 -0.0089378
_diffrn_orient_matrix_UB_23 -0.1010008
_diffrn_orient_matrix_UB_31 -0.1083251
_diffrn_orient_matrix_UB_32 0.0021983
_diffrn_orient_matrix_UB_33 -0.0113625
_diffrn_radiation_monochromator graphite
_diffrn_radiation_probe x-ray
_diffrn_radiation_source 'fine-focus sealed tube'
_diffrn_radiation_type MoK\a
_diffrn_radiation_wavelength 0.71073
_diffrn_reflns_av_R_equivalents 0.0183
_diffrn_reflns_av_unetI/netI 0.0351
_diffrn_reflns_limit_h_max 11
_diffrn_reflns_limit_h_min -6
_diffrn_reflns_limit_k_max 12
_diffrn_reflns_limit_k_min -11
_diffrn_reflns_limit_l_max 13
_diffrn_reflns_limit_l_min -12
_diffrn_reflns_number 6171
_diffrn_reflns_theta_full 25.242
_diffrn_reflns_theta_max 27.453
_diffrn_reflns_theta_min 2.294
_exptl_absorpt_coefficient_mu 0.214
_exptl_absorpt_correction_T_max 0.954
_exptl_absorpt_correction_T_min 0.872
_exptl_absorpt_correction_type multi-scan
_exptl_absorpt_process_details
;
  [Sheldrick, G.M. (2014). SADABS Bruker AXS Inc., Madison, Wisconsin, USA]
;
_exptl_crystal_colour colourless
_exptl_crystal_density_diffrn 1.382
_exptl_crystal_description prism
_exptl_crystal_F_000 324
_exptl_crystal_size_max 0.460
_exptl_crystal_size_mid 0.390
_exptl_crystal_size_min 0.220
_refine_diff_density_max 2.691
_refine_diff_density_min -0.543
_refine_diff_density_rms 0.112
_refine_ls_extinction_method none
_refine_ls_goodness_of_fit_ref 1.060
_refine_ls_hydrogen_treatment constr
_refine_ls_matrix_type full
_refine_ls_number_parameters 208
_refine_ls_number_reflns 3338
_refine_ls_number_restraints 0
_refine_ls_restrained_S_all 1.060
_refine_ls_R_factor_all 0.1190
_refine_ls_R_factor_gt 0.0991
_refine_ls_shift/su_max 0.006
_refine_ls_shift/su_mean 0.002
_refine_ls_structure_factor_coef Fsqd
_refine_ls_weighting_details 'w=1/[\s^2^(Fo^2^)+(0.1445P)^2^+2.5097P] where P=(Fo^2^+2Fc^2^)/3'
_refine_ls_weighting_scheme calc
_refine_ls_wR_factor_gt 0.2687
_refine_ls_wR_factor_ref 0.2889
_reflns_number_gt 2620
_reflns_number_total 3338
_reflns_threshold_expression >2sigma(I)
_cod_data_source_file d2nj04567b2.cif
_cod_data_source_block NM049
_cod_depositor_comments 'Adding full bibliography for 7062120--7062126.cif.'
_cod_database_code 7062125

loop_
_space_group_symop_operation_xyz
'x, y, z'
'-x, -y, -z'

loop_
_atom_site_label
_atom_site_type_symbol
_atom_site_fract_x
_atom_site_fract_y
_atom_site_fract_z
_atom_site_U_iso_or_equiv
_atom_site_adp_type
_atom_site_occupancy
_atom_site_site_symmetry_order
_atom_site_calc_flag
_atom_site_refinement_flags_posn
_atom_site_refinement_flags_adp
_atom_site_refinement_flags_occupancy
_atom_site_disorder_assembly
_atom_site_disorder_group
S1 S 0.74837(14) 0.61410(12) 0.29250(12) 0.0349(4) Uani 1 1 d . . . . .
C1 C 0.6981(5) 0.4295(5) 0.3743(5) 0.0335(10) Uani 1 1 d . . . . .
C2 C 0.6584(5) 0.3506(6) 0.3006(5) 0.0360(10) Uani 1 1 d . . . . .
H2 H 0.654911 0.398832 0.200256 0.043 Uiso 1 1 calc R U . . .
C3 C 0.6255(6) 0.2047(6) 0.3773(6) 0.0405(11) Uani 1 1 d . . . . .
H3 H 0.600035 0.150634 0.328912 0.049 Uiso 1 1 calc R U . . .
C4 C 0.6283(6) 0.1333(6) 0.5228(6) 0.0397(11) Uani 1 1 d . . . . .
H4 H 0.604003 0.031394 0.573543 0.048 Uiso 1 1 calc R U . . .
C5 C 0.6653(5) 0.2071(5) 0.5947(5) 0.0300(9) Uani 1 1 d . . . . .
H5 H 0.666257 0.155647 0.695473 0.036 Uiso 1 1 calc R U . . .
C6 C 0.7023(4) 0.3572(4) 0.5241(4) 0.0236(8) Uani 1 1 d . . . . .
C7 C 0.7475(5) 0.4590(4) 0.5744(4) 0.0280(8) Uani 1 1 d . . . . .
C8 C 0.7649(5) 0.4410(5) 0.7085(5) 0.0297(9) Uani 1 1 d . . . . .
C9 C 0.7255(5) 0.2985(5) 0.8411(4) 0.0296(9) Uani 1 1 d . . . . .
C10 C 0.5722(5) 0.2892(5) 0.9417(5) 0.0338(10) Uani 1 1 d . . . . .
H10 H 0.492908 0.373063 0.927380 0.041 Uiso 1 1 calc R U . . .
C11 C 0.5328(5) 0.1582(5) 1.0639(5) 0.0327(9) Uani 1 1 d . . . . .
H11 H 0.426803 0.153132 1.132740 0.039 Uiso 1 1 calc R U . . .
C12 C 0.6465(5) 0.0353(5) 1.0861(4) 0.0305(9) Uani 1 1 d . . . . .
H12 H 0.619975 -0.053436 1.170954 0.037 Uiso 1 1 calc R U . . .
C13 C 0.7997(5) 0.0428(5) 0.9833(5) 0.0325(9) Uani 1 1 d . . . . .
H13 H 0.877983 -0.041941 0.996981 0.039 Uiso 1 1 calc R U . . .
C14 C 0.8396(5) 0.1735(5) 0.8603(5) 0.0367(10) Uani 1 1 d . . . . .
H14 H 0.944308 0.177484 0.789455 0.044 Uiso 1 1 calc R U . . .
C15 C 0.8172(4) 0.5645(4) 0.7211(4) 0.0245(8) Uani 1 1 d . . . . .
C16 C 0.8432(5) 0.5504(5) 0.8557(5) 0.0305(9) Uani 1 1 d . . . . .
H16 H 0.823778 0.459843 0.939634 0.037 Uiso 1 1 calc R U . . .
C17 C 0.8975(5) 0.6706(6) 0.8643(6) 0.0415(11) Uani 1 1 d . . . . .
H17 H 0.915296 0.663146 0.953634 0.050 Uiso 1 1 calc R U . . .
C18 C 0.9259(5) 0.8050(5) 0.7354(6) 0.0411(11) Uani 1 1 d . . . . .
H18 H 0.963062 0.887069 0.740189 0.049 Uiso 1 1 calc R U . . .
C19 C 0.9016(6) 0.8182(5) 0.6091(5) 0.0385(10) Uani 1 1 d . . . . .
H19 H 0.921526 0.909113 0.525672 0.046 Uiso 1 1 calc R U . . .
C20 C 0.8469(5) 0.6997(5) 0.5979(5) 0.0317(9) Uani 1 1 d . . . . .
N21 N 0.8258(4) 0.7252(5) 0.4622(4) 0.0406(10) Uani 1 1 d . . . . .
C22 C 0.7796(5) 0.6052(4) 0.4578(4) 0.0271(8) Uani 1 1 d . . . . .

loop_
_atom_site_aniso_label
_atom_site_aniso_U_11
_atom_site_aniso_U_22
_atom_site_aniso_U_33
_atom_site_aniso_U_23
_atom_site_aniso_U_13
_atom_site_aniso_U_12
S1 0.0392(6) 0.0291(6) 0.0271(6) -0.0021(4) -0.0081(4) -0.0029(4)
C1 0.0234(19) 0.032(2) 0.028(2) 0.0005(17) -0.0038(16) 0.0033(16)
C2 0.032(2) 0.048(3) 0.0222(19) -0.0083(18) -0.0107(17) 0.0041(18)
C3 0.033(2) 0.046(3) 0.049(3) -0.024(2) -0.011(2) -0.0059(19)
C4 0.034(2) 0.038(2) 0.046(3) -0.015(2) -0.008(2) -0.0091(19)
C5 0.0282(19) 0.0250(19) 0.029(2) -0.0039(16) -0.0042(16) -0.0056(15)
C6 0.0186(16) 0.0237(18) 0.0227(18) -0.0057(14) -0.0025(14) -0.0015(13)
C7 0.0247(18) 0.025(2) 0.028(2) -0.0070(16) -0.0047(15) -0.0013(15)
C8 0.0257(19) 0.0262(19) 0.030(2) -0.0074(16) -0.0028(16) -0.0030(15)
C9 0.0278(19) 0.026(2) 0.0251(19) -0.0001(16) -0.0056(16) -0.0044(15)
C10 0.0241(19) 0.032(2) 0.026(2) 0.0024(17) -0.0017(16) 0.0016(16)
C11 0.028(2) 0.034(2) 0.0233(19) 0.0000(17) -0.0012(16) -0.0070(16)
C12 0.037(2) 0.0252(19) 0.0223(19) 0.0026(15) -0.0082(17) -0.0120(16)
C13 0.033(2) 0.0230(19) 0.036(2) -0.0014(17) -0.0127(18) -0.0022(16)
C14 0.026(2) 0.031(2) 0.034(2) 0.0026(18) -0.0027(17) -0.0018(16)
C15 0.0196(16) 0.0238(18) 0.0240(18) -0.0065(15) -0.0027(14) -0.0002(13)
C16 0.0271(19) 0.032(2) 0.0242(19) -0.0064(16) -0.0037(15) -0.0004(16)
C17 0.030(2) 0.061(3) 0.041(3) -0.033(2) -0.0076(19) 0.003(2)
C18 0.034(2) 0.031(2) 0.057(3) -0.025(2) 0.002(2) -0.0081(18)
C19 0.035(2) 0.032(2) 0.039(2) -0.0103(19) -0.0012(19) -0.0034(18)
C20 0.0240(18) 0.025(2) 0.031(2) -0.0028(17) 0.0008(16) -0.0023(15)
N21 0.0211(16) 0.071(3) 0.0149(16) -0.0101(17) -0.0010(13) 0.0080(17)
C22 0.0227(17) 0.0187(18) 0.028(2) -0.0008(15) -0.0014(15) -0.0022(14)

loop_
_atom_type_symbol
_atom_type_description
_atom_type_scat_dispersion_real
_atom_type_scat_dispersion_imag
_atom_type_scat_source
C C 0.0033 0.0016 'International Tables Vol C Tables 4.2.6.8 and 6.1.1.4'
H H 0.0000 0.0000 'International Tables Vol C Tables 4.2.6.8 and 6.1.1.4'
N N 0.0061 0.0033 'International Tables Vol C Tables 4.2.6.8 and 6.1.1.4'
S S 0.1246 0.1234 'International Tables Vol C Tables 4.2.6.8 and 6.1.1.4'

loop_
_geom_angle_atom_site_label_1
_geom_angle_atom_site_label_2
_geom_angle_atom_site_label_3
_geom_angle
_geom_angle_site_symmetry_1
_geom_angle_site_symmetry_3
_geom_angle_publ_flag
C1 S1 C22 91.2(2) . . ?
C6 C1 C2 120.5(4) . . ?
C6 C1 S1 114.8(4) . . ?
C2 C1 S1 124.7(3) . . ?
C3 C2 C1 118.4(4) . . ?
C3 C2 H2 120.8 . . ?
C1 C2 H2 120.8 . . ?
C2 C3 C4 121.8(4) . . ?
C2 C3 H3 119.1 . . ?
C4 C3 H3 119.1 . . ?
C5 C4 C3 120.5(4) . . ?
C5 C4 H4 119.7 . . ?
C3 C4 H4 119.7 . . ?
C4 C5 C6 121.7(4) . . ?
C4 C5 H5 119.2 . . ?
C6 C5 H5 119.2 . . ?
C5 C6 C1 117.1(4) . . ?
C5 C6 C7 132.3(4) . . ?
C1 C6 C7 110.6(4) . . ?
C8 C7 C22 116.0(4) . . ?
C8 C7 C6 131.8(4) . . ?
C22 C7 C6 112.3(4) . . ?
C7 C8 C15 118.1(4) . . ?
C7 C8 C9 121.3(4) . . ?
C15 C8 C9 120.7(4) . . ?
C10 C9 C14 119.4(4) . . ?
C10 C9 C8 119.5(4) . . ?
C14 C9 C8 121.0(4) . . ?
C9 C10 C11 120.5(4) . . ?
C9 C10 H10 119.8 . . ?
C11 C10 H10 119.8 . . ?
C12 C11 C10 120.5(4) . . ?
C12 C11 H11 119.8 . . ?
C10 C11 H11 119.8 . . ?
C11 C12 C13 119.3(4) . . ?
C11 C12 H12 120.4 . . ?
C13 C12 H12 120.4 . . ?
C12 C13 C14 120.5(4) . . ?
C12 C13 H13 119.8 . . ?
C14 C13 H13 119.8 . . ?
C13 C14 C9 119.8(4) . . ?
C13 C14 H14 120.1 . . ?
C9 C14 H14 120.1 . . ?
C20 C15 C16 119.3(4) . . ?
C20 C15 C8 120.1(4) . . ?
C16 C15 C8 120.6(4) . . ?
C17 C16 C15 119.6(4) . . ?
C17 C16 H16 120.2 . . ?
C15 C16 H16 120.2 . . ?
C16 C17 C18 118.5(4) . . ?
C16 C17 H17 120.7 . . ?
C18 C17 H17 120.7 . . ?
C19 C18 C17 121.9(4) . . ?
C19 C18 H18 119.1 . . ?
C17 C18 H18 119.1 . . ?
C18 C19 C20 120.7(4) . . ?
C18 C19 H19 119.7 . . ?
C20 C19 H19 119.7 . . ?
N21 C20 C19 116.0(4) . . ?
N21 C20 C15 124.0(4) . . ?
C19 C20 C15 120.0(4) . . ?
C22 N21 C20 112.6(4) . . ?
N21 C22 C7 129.2(4) . . ?
N21 C22 S1 119.7(3) . . ?
C7 C22 S1 111.2(3) . . ?

loop_
_geom_bond_atom_site_label_1
_geom_bond_atom_site_label_2
_geom_bond_distance
_geom_bond_site_symmetry_2
_geom_bond_publ_flag
S1 C1 1.735(5) . ?
S1 C22 1.766(4) . ?
C1 C6 1.416(6) . ?
C1 C2 1.426(7) . ?
C2 C3 1.359(7) . ?
C2 H2 0.9500 . ?
C3 C4 1.372(7) . ?
C3 H3 0.9500 . ?
C4 C5 1.358(7) . ?
C4 H4 0.9500 . ?
C5 C6 1.401(5) . ?
C5 H5 0.9500 . ?
C6 C7 1.454(6) . ?
C7 C8 1.367(6) . ?
C7 C22 1.454(5) . ?
C8 C15 1.440(6) . ?
C8 C9 1.505(5) . ?
C9 C10 1.377(6) . ?
C9 C14 1.393(6) . ?
C10 C11 1.388(5) . ?
C10 H10 0.9500 . ?
C11 C12 1.380(6) . ?
C11 H11 0.9500 . ?
C12 C13 1.386(6) . ?
C12 H12 0.9500 . ?
C13 C14 1.391(6) . ?
C13 H13 0.9500 . ?
C14 H14 0.9500 . ?
C15 C20 1.409(5) . ?
C15 C16 1.419(6) . ?
C16 C17 1.398(7) . ?
C16 H16 0.9500 . ?
C17 C18 1.431(7) . ?
C17 H17 0.9500 . ?
C18 C19 1.330(7) . ?
C18 H18 0.9500 . ?
C19 C20 1.398(7) . ?
C19 H19 0.9500 . ?
C20 N21 1.378(6) . ?
N21 C22 1.337(6) . ?

loop_
_geom_torsion_atom_site_label_1
_geom_torsion_atom_site_label_2
_geom_torsion_atom_site_label_3
_geom_torsion_atom_site_label_4
_geom_torsion
_geom_torsion_site_symmetry_1
_geom_torsion_site_symmetry_2
_geom_torsion_site_symmetry_3
_geom_torsion_site_symmetry_4
_geom_torsion_publ_flag
C22 S1 C1 C6 0.2(3) . . . . ?
C22 S1 C1 C2 -178.4(4) . . . . ?
C6 C1 C2 C3 -0.3(6) . . . . ?
S1 C1 C2 C3 178.3(3) . . . . ?
C1 C2 C3 C4 0.7(7) . . . . ?
C2 C3 C4 C5 -0.4(7) . . . . ?
C3 C4 C5 C6 -0.2(7) . . . . ?
C4 C5 C6 C1 0.5(6) . . . . ?
C4 C5 C6 C7 -178.9(4) . . . . ?
C2 C1 C6 C5 -0.2(6) . . . . ?
S1 C1 C6 C5 -179.0(3) . . . . ?
C2 C1 C6 C7 179.3(4) . . . . ?
S1 C1 C6 C7 0.5(4) . . . . ?
C5 C6 C7 C8 -1.7(7) . . . . ?
C1 C6 C7 C8 178.9(4) . . . . ?
C5 C6 C7 C22 178.1(4) . . . . ?
C1 C6 C7 C22 -1.3(5) . . . . ?
C22 C7 C8 C15 -1.8(5) . . . . ?
C6 C7 C8 C15 178.0(4) . . . . ?
C22 C7 C8 C9 176.2(3) . . . . ?
C6 C7 C8 C9 -4.0(7) . . . . ?
C7 C8 C9 C10 -92.3(5) . . . . ?
C15 C8 C9 C10 85.6(5) . . . . ?
C7 C8 C9 C14 84.9(5) . . . . ?
C15 C8 C9 C14 -97.2(5) . . . . ?
C14 C9 C10 C11 2.0(7) . . . . ?
C8 C9 C10 C11 179.3(4) . . . . ?
C9 C10 C11 C12 -0.2(7) . . . . ?
C10 C11 C12 C13 -1.4(7) . . . . ?
C11 C12 C13 C14 1.0(7) . . . . ?
C12 C13 C14 C9 0.8(7) . . . . ?
C10 C9 C14 C13 -2.4(7) . . . . ?
C8 C9 C14 C13 -179.6(4) . . . . ?
C7 C8 C15 C20 0.8(6) . . . . ?
C9 C8 C15 C20 -177.2(4) . . . . ?
C7 C8 C15 C16 -177.6(4) . . . . ?
C9 C8 C15 C16 4.3(6) . . . . ?
C20 C15 C16 C17 0.1(6) . . . . ?
C8 C15 C16 C17 178.5(4) . . . . ?
C15 C16 C17 C18 -0.2(6) . . . . ?
C16 C17 C18 C19 0.2(7) . . . . ?
C17 C18 C19 C20 0.0(7) . . . . ?
C18 C19 C20 N21 -180.0(4) . . . . ?
C18 C19 C20 C15 -0.1(6) . . . . ?
C16 C15 C20 N21 179.9(4) . . . . ?
C8 C15 C20 N21 1.5(6) . . . . ?
C16 C15 C20 C19 0.0(6) . . . . ?
C8 C15 C20 C19 -178.4(4) . . . . ?
C19 C20 N21 C22 177.6(4) . . . . ?
C15 C20 N21 C22 -2.4(6) . . . . ?
C20 N21 C22 C7 1.2(6) . . . . ?
C20 N21 C22 S1 -179.2(3) . . . . ?
C8 C7 C22 N21 0.8(6) . . . . ?
C6 C7 C22 N21 -179.0(4) . . . . ?
C8 C7 C22 S1 -178.7(3) . . . . ?
C6 C7 C22 S1 1.4(4) . . . . ?
C1 S1 C22 N21 179.4(3) . . . . ?
C1 S1 C22 C7 -0.9(3) . . . . ?
